data_1010304
loop_
_publ_author_name
'Zachariasen, W H'
'Mooney, R C L'

_publ_section_title
;
The Structure of the Hypophosphite Group as Determined from the Crystal
Lattice of Ammonium Hypophosphite
;
_journal_coden_ASTM JCPSA6
_journal_name_full 'Journal of Chemical Physics'
_journal_page_first 34
_journal_page_last 37
_journal_paper_doi 10.1063/1.1749354
_journal_volume 2
_journal_year 1934
_chemical_formula_structural '(N H4) H2 P O2'
_chemical_formula_sum 'H6 N O2 P'
_chemical_name_systematic 'Ammonium dihydrogen phosphate(I)'
_space_group_IT_number 67
_symmetry_cell_setting orthorhombic
_symmetry_Int_Tables_number 67
_symmetry_space_group_name_Hall '-A 2b 2b'
_symmetry_space_group_name_H-M 'A b m m'
_cell_angle_alpha 90
_cell_angle_beta 90
_cell_angle_gamma 90
_cell_formula_units_Z 4
_cell_length_a 3.98(2)
_cell_length_b 7.57(4)
_cell_length_c 11.47(6)
_cell_volume 345.6
_exptl_crystal_density_meas 1.63
_cod_database_code 1010304

loop_
_symmetry_equiv_pos_as_xyz
x,y,z
-x,y,-z
-x,1/2-y,z
x,1/2-y,-z
-x,-y,-z
x,-y,z
x,1/2+y,-z
-x,1/2+y,z
x,1/2+y,1/2+z
-x,1/2+y,1/2-z
-x,-y,1/2+z
x,-y,1/2-z
-x,1/2-y,1/2-z
x,1/2-y,1/2+z
x,y,1/2-z
-x,y,1/2+z

loop_
_atom_site_label
_atom_site_type_symbol
_atom_site_symmetry_multiplicity
_atom_site_Wyckoff_symbol
_atom_site_fract_x
_atom_site_fract_y
_atom_site_fract_z
_atom_site_occupancy
_atom_site_attached_hydrogens
_atom_site_calc_flag
N1 N3- 4 e 0. 0.25 0. 1. 4 d
P1 P1+ 4 g 0.542(14) 0. 0.25 1. 0 d
O1 O2- 8 m 0.347(14) 0. 0.136(6) 1. 0 d
H1 H1+ 8 m -0.806 0.358 0.25 1. 0 d

loop_
_atom_type_symbol
_atom_type_oxidation_number
N3- -3.000
P1+ 1.000
O2- -2.000
H1+ 1.000
